data_7242015
loop_
_publ_author_name
'Tripathi, Suparna'
'Islam, Samiul'
'Seth, Saikat Kumar'
'Bauz\'a, Antonio'
'Frontera, Antonio'
'Mukhopadhyay, Subrata'

_publ_section_title
;
 Supramolecular assemblies involving salt bridges: DFT and X-ray evidence
 of bipolarity
;
_journal_issue 47
_journal_name_full CrystEngComm
_journal_page_first 8171
_journal_page_last 8181
_journal_paper_doi 10.1039/D0CE01356K
_journal_volume 22
_journal_year 2020
_chemical_formula_moiety 'C14 H8 O5, 2(C6 H9 N2), H2O'
_chemical_formula_sum 'C26 H28 N4 O6'
_chemical_formula_weight 492.52
_space_group_crystal_system monoclinic
_space_group_IT_number 15
_space_group_name_Hall '-C 2yc'
_space_group_name_H-M_alt 'C 1 2/c 1'
_atom_sites_solution_hydrogens mixed
_audit_creation_method SHELXL-2018/1
_audit_update_record
;
2018-03-20 deposited with the CCDC.	2020-10-15 downloaded from the CCDC.
;
_cell_angle_alpha 90
_cell_angle_beta 111.62(2)
_cell_angle_gamma 90
_cell_formula_units_Z 4
_cell_length_a 13.864(11)
_cell_length_b 12.086(11)
_cell_length_c 14.994(12)
_cell_measurement_reflns_used 1200
_cell_measurement_temperature 150(2)
_cell_measurement_theta_max 25.0
_cell_measurement_theta_min 1.5
_cell_volume 2336(3)
_computing_cell_refinement 'APEX2(Bruker,2007)and SAINT (Bruker,2007)'
_computing_data_collection 'APEX2 (Bruker, 2007)'
_computing_data_reduction 'SAINT(Bruker,2007)and XPREP(Bruker,2007)'
_computing_molecular_graphics
;    
ORTEP-3 for Windows (Farrugia, 1997), DIAMOND (Brandenburg,
1999) and Mercury (Macrae <i>et al.</i>, 2006)
;
_computing_publication_material 'PLATON (Spek, 2009)'
_computing_structure_refinement 'SHELXL-2018/1 (Sheldrick, 2018)'
_computing_structure_solution 'SHELXT 2014/4 (Sheldrick, 2014)'
_diffrn_ambient_temperature 150(2)
_diffrn_measured_fraction_theta_full 0.987
_diffrn_measured_fraction_theta_max 0.987
_diffrn_measurement_device_type 'Bruker SMART APEX II CCD area-detector'
_diffrn_measurement_method '\w and \f'
_diffrn_radiation_type MoK\a
_diffrn_radiation_wavelength 0.71073
_diffrn_reflns_av_R_equivalents 0.0741
_diffrn_reflns_av_unetI/netI 0.0542
_diffrn_reflns_Laue_measured_fraction_full 0.987
_diffrn_reflns_Laue_measured_fraction_max 0.987
_diffrn_reflns_limit_h_max 16
_diffrn_reflns_limit_h_min -16
_diffrn_reflns_limit_k_max 14
_diffrn_reflns_limit_k_min -14
_diffrn_reflns_limit_l_max 17
_diffrn_reflns_limit_l_min -17
_diffrn_reflns_number 9037
_diffrn_reflns_point_group_measured_fraction_full 0.987
_diffrn_reflns_point_group_measured_fraction_max 0.987
_diffrn_reflns_theta_full 25.000
_diffrn_reflns_theta_max 25.000
_diffrn_reflns_theta_min 2.310
_diffrn_source 'fine-focus sealed tube'
_exptl_absorpt_coefficient_mu 0.101
_exptl_absorpt_correction_T_max 0.99
_exptl_absorpt_correction_T_min 0.98
_exptl_absorpt_correction_type multi-scan
_exptl_absorpt_process_details SADABS
_exptl_crystal_colour colorless
_exptl_crystal_density_diffrn 1.401
_exptl_crystal_description block
_exptl_crystal_F_000 1040
_exptl_crystal_size_max 0.18
_exptl_crystal_size_mid 0.11
_exptl_crystal_size_min 0.06
_refine_diff_density_max 0.218
_refine_diff_density_min -0.313
_refine_diff_density_rms 0.070
_refine_ls_extinction_coef 0.021(2)
_refine_ls_extinction_expression Fc^*^=kFc[1+0.001xFc^2^\l^3^/sin(2\q)]^-1/4^
_refine_ls_extinction_method 'SHELXL-2018/1 (Sheldrick 2018)'
_refine_ls_goodness_of_fit_ref 1.084
_refine_ls_hydrogen_treatment constr
_refine_ls_matrix_type full
_refine_ls_number_parameters 166
_refine_ls_number_reflns 2021
_refine_ls_number_restraints 1
_refine_ls_restrained_S_all 1.085
_refine_ls_R_factor_all 0.0540
_refine_ls_R_factor_gt 0.0494
_refine_ls_shift/su_max 0.000
_refine_ls_shift/su_mean 0.000
_refine_ls_structure_factor_coef Fsqd
_refine_ls_weighting_details 'w=1/[\s^2^(Fo^2^)+(0.0845P)^2^+0.6212P] where P=(Fo^2^+2Fc^2^)/3'
_refine_ls_weighting_scheme calc
_refine_ls_wR_factor_gt 0.1320
_refine_ls_wR_factor_ref 0.1371
_reflns_Friedel_coverage 0.000
_reflns_number_gt 1803
_reflns_number_total 2021
_reflns_threshold_expression 'I > 2\s(I)'
_cod_data_source_file d0ce01356k2.cif
_cod_data_source_block shelx
_cod_original_sg_symbol_H-M 'C 2/c'
_cod_database_code 7242015
_shelx_shelxl_version_number 2018/1
_shelx_space_group_comment
;
The symmetry employed for this shelxl refinement is uniquely defined
by the following loop, which should always be used as a source of
symmetry information in preference to the above space-group names.
They are only intended as comments.
;

loop_
_space_group_symop_operation_xyz
'x, y, z'
'-x, y, -z+1/2'
'x+1/2, y+1/2, z'
'-x+1/2, y+1/2, -z+1/2'
'-x, -y, -z'
'x, -y, z-1/2'
'-x+1/2, -y+1/2, -z'
'x+1/2, -y+1/2, z-1/2'

loop_
_atom_site_label
_atom_site_type_symbol
_atom_site_fract_x
_atom_site_fract_y
_atom_site_fract_z
_atom_site_U_iso_or_equiv
_atom_site_adp_type
_atom_site_occupancy
_atom_site_site_symmetry_order
_atom_site_calc_flag
_atom_site_refinement_flags_posn
_atom_site_refinement_flags_adp
_atom_site_refinement_flags_occupancy
_atom_site_disorder_assembly
_atom_site_disorder_group
O1 O 0.63806(7) 0.47914(8) 0.35006(7) 0.0275(3) Uani 1 1 d . . . . .
O3 O 1.000000 0.26803(11) 0.250000 0.0287(4) Uani 1 2 d S T P . .
O2 O 0.76324(8) 0.59776(8) 0.41803(7) 0.0298(3) Uani 1 1 d . . . . .
C13 C 0.27004(12) 0.06793(13) 0.11485(10) 0.0315(4) Uani 1 1 d . . . . .
H13A H 0.311980 0.124736 0.155649 0.047 Uiso 1 1 calc R U . . .
H13B H 0.290565 0.057481 0.060871 0.047 Uiso 1 1 calc R U . . .
H13C H 0.279217 0.000027 0.150233 0.047 Uiso 1 1 calc R U . . .
N1 N -0.00595(9) 0.09019(9) 0.08634(7) 0.0219(3) Uani 1 1 d . . . . .
H1 H -0.046949 0.059104 0.110056 0.026 Uiso 1 1 calc R U . . .
C9 C 0.02302(11) 0.21663(12) -0.01862(9) 0.0258(4) Uani 1 1 d . . . . .
H9 H -0.000841 0.271312 -0.065261 0.031 Uiso 1 1 calc R U . . .
C6 C 0.83520(11) 0.29384(11) 0.25473(9) 0.0228(4) Uani 1 1 d . . . . .
H6 H 0.812184 0.232544 0.215045 0.027 Uiso 1 1 calc R U . . .
C11 C 0.16039(11) 0.10093(11) 0.08085(9) 0.0239(4) Uani 1 1 d . . . . .
C12 C 0.09306(11) 0.05613(11) 0.11619(9) 0.0233(4) Uani 1 1 d . . . . .
H12 H 0.115530 0.000545 0.162139 0.028 Uiso 1 1 calc R U . . .
C8 C -0.04331(11) 0.16990(11) 0.02172(9) 0.0232(4) Uani 1 1 d . . . . .
N2 N -0.14006(10) 0.19919(11) -0.00268(9) 0.0320(4) Uani 1 1 d . . . . .
H2A H -0.178817 0.167054 0.022965 0.038 Uiso 1 1 calc R U . . .
H2B H -0.165178 0.250671 -0.044423 0.038 Uiso 1 1 calc R U . . .
C10 C 0.12102(11) 0.18210(12) 0.01039(9) 0.0259(4) Uani 1 1 d . . . . .
H10 H 0.164776 0.213107 -0.017227 0.031 Uiso 1 1 calc R U . . .
C1 C 0.72897(11) 0.51121(11) 0.37320(9) 0.0223(4) Uani 1 1 d . . . . .
C2 C 0.80148(11) 0.44228(11) 0.34444(9) 0.0214(4) Uani 1 1 d . . . . .
C3 C 0.90331(11) 0.47327(12) 0.37292(10) 0.0252(4) Uani 1 1 d . . . . .
H3 H 0.926912 0.533869 0.413355 0.030 Uiso 1 1 calc R U . . .
C4 C 0.97056(12) 0.41647(12) 0.34279(10) 0.0284(4) Uani 1 1 d . . . . .
H4 H 1.039908 0.437330 0.363194 0.034 Uiso 1 1 calc R U . . .
C5 C 0.93483(11) 0.32797(12) 0.28191(10) 0.0240(4) Uani 1 1 d . . . . .
C7 C 0.76886(11) 0.35070(11) 0.28643(9) 0.0220(4) Uani 1 1 d . . . . .
H7 H 0.700458 0.327149 0.268516 0.026 Uiso 1 1 calc R U . . .
O1W O 1.000000 0.81127(14) 0.250000 0.0423(5) Uani 1 2 d DS T P . .
H1W H 0.957750 0.855601 0.215081 0.063 Uiso 1 1 d DR U . . .

loop_
_atom_site_aniso_label
_atom_site_aniso_U_11
_atom_site_aniso_U_22
_atom_site_aniso_U_33
_atom_site_aniso_U_23
_atom_site_aniso_U_13
_atom_site_aniso_U_12
O1 0.0241(6) 0.0283(6) 0.0337(6) -0.0065(4) 0.0149(4) -0.0011(4)
O3 0.0340(9) 0.0200(7) 0.0441(8) 0.000 0.0284(7) 0.000
O2 0.0326(6) 0.0237(6) 0.0371(6) -0.0083(4) 0.0174(5) -0.0030(4)
C13 0.0300(9) 0.0355(9) 0.0313(7) 0.0038(7) 0.0141(6) 0.0009(7)
N1 0.0248(7) 0.0209(7) 0.0243(6) 0.0012(5) 0.0139(5) -0.0008(5)
C9 0.0322(9) 0.0211(7) 0.0268(7) 0.0048(5) 0.0139(6) 0.0021(6)
C6 0.0290(8) 0.0183(7) 0.0232(6) 0.0004(5) 0.0120(5) -0.0009(6)
C11 0.0290(8) 0.0222(7) 0.0222(7) -0.0032(5) 0.0115(6) -0.0009(6)
C12 0.0286(8) 0.0199(7) 0.0223(6) -0.0003(5) 0.0104(6) 0.0003(6)
C8 0.0272(8) 0.0205(7) 0.0239(7) -0.0013(5) 0.0120(6) 0.0004(6)
N2 0.0289(8) 0.0312(8) 0.0403(7) 0.0138(5) 0.0177(6) 0.0065(6)
C10 0.0314(9) 0.0247(8) 0.0271(7) -0.0010(6) 0.0170(6) -0.0043(6)
C1 0.0285(9) 0.0208(7) 0.0195(6) 0.0026(5) 0.0110(6) 0.0010(6)
C2 0.0254(8) 0.0207(7) 0.0199(6) 0.0034(5) 0.0104(5) 0.0012(6)
C3 0.0266(8) 0.0222(7) 0.0282(7) -0.0050(5) 0.0117(6) -0.0031(6)
C4 0.0238(8) 0.0270(8) 0.0365(8) -0.0023(6) 0.0137(6) -0.0038(6)
C5 0.0278(8) 0.0210(7) 0.0288(7) 0.0041(6) 0.0172(6) 0.0029(6)
C7 0.0223(8) 0.0217(7) 0.0238(6) 0.0031(5) 0.0106(5) -0.0002(6)
O1W 0.0422(10) 0.0363(9) 0.0416(9) 0.000 0.0074(7) 0.000

loop_
_atom_type_symbol
_atom_type_description
_atom_type_scat_dispersion_real
_atom_type_scat_dispersion_imag
_atom_type_scat_source
C C 0.0033 0.0016 'International Tables Vol C Tables 4.2.6.8 and 6.1.1.4'
H H 0.0000 0.0000 'International Tables Vol C Tables 4.2.6.8 and 6.1.1.4'
N N 0.0061 0.0033 'International Tables Vol C Tables 4.2.6.8 and 6.1.1.4'
O O 0.0106 0.0060 'International Tables Vol C Tables 4.2.6.8 and 6.1.1.4'

loop_
_geom_angle_atom_site_label_1
_geom_angle_atom_site_label_2
_geom_angle_atom_site_label_3
_geom_angle
_geom_angle_site_symmetry_1
_geom_angle_site_symmetry_3
_geom_angle_publ_flag
C5 O3 C5 116.37(16) 2_755 . ?
C11 C13 H13A 109.5 . . ?
C11 C13 H13B 109.5 . . ?
H13A C13 H13B 109.5 . . ?
C11 C13 H13C 109.5 . . ?
H13A C13 H13C 109.5 . . ?
H13B C13 H13C 109.5 . . ?
C8 N1 C12 122.80(12) . . ?
C8 N1 H1 118.6 . . ?
C12 N1 H1 118.6 . . ?
C10 C9 C8 119.24(14) . . ?
C10 C9 H9 120.4 . . ?
C8 C9 H9 120.4 . . ?
C5 C6 C7 119.04(14) . . ?
C5 C6 H6 120.5 . . ?
C7 C6 H6 120.5 . . ?
C12 C11 C10 116.49(14) . . ?
C12 C11 C13 122.24(14) . . ?
C10 C11 C13 121.27(13) . . ?
N1 C12 C11 121.20(13) . . ?
N1 C12 H12 119.4 . . ?
C11 C12 H12 119.4 . . ?
N2 C8 N1 119.10(12) . . ?
N2 C8 C9 122.96(13) . . ?
N1 C8 C9 117.92(13) . . ?
C8 N2 H2A 120.0 . . ?
C8 N2 H2B 120.0 . . ?
H2A N2 H2B 120.0 . . ?
C9 C10 C11 122.30(13) . . ?
C9 C10 H10 118.9 . . ?
C11 C10 H10 118.9 . . ?
O1 C1 O2 124.24(13) . . ?
O1 C1 C2 118.04(13) . . ?
O2 C1 C2 117.72(13) . . ?
C3 C2 C7 118.57(13) . . ?
C3 C2 C1 119.11(13) . . ?
C7 C2 C1 122.26(13) . . ?
C4 C3 C2 120.81(14) . . ?
C4 C3 H3 119.6 . . ?
C2 C3 H3 119.6 . . ?
C3 C4 C5 119.30(14) . . ?
C3 C4 H4 120.4 . . ?
C5 C4 H4 120.4 . . ?
C6 C5 O3 117.63(13) . . ?
C6 C5 C4 121.03(13) . . ?
O3 C5 C4 121.28(13) . . ?
C6 C7 C2 121.17(14) . . ?
C6 C7 H7 119.4 . . ?
C2 C7 H7 119.4 . . ?
H1W O1W H1W 98.8 . 2_755 ?

loop_
_geom_bond_atom_site_label_1
_geom_bond_atom_site_label_2
_geom_bond_distance
_geom_bond_site_symmetry_2
_geom_bond_publ_flag
O1 C1 1.2396(19) . ?
O3 C5 1.3742(17) 2_755 ?
O3 C5 1.3742(17) . ?
O2 C1 1.2396(18) . ?
C13 C11 1.469(2) . ?
C13 H13A 0.9600 . ?
C13 H13B 0.9600 . ?
C13 H13C 0.9600 . ?
N1 C8 1.3288(19) . ?
N1 C12 1.342(2) . ?
N1 H1 0.8600 . ?
C9 C10 1.332(2) . ?
C9 C8 1.393(2) . ?
C9 H9 0.9300 . ?
C6 C5 1.353(2) . ?
C6 C7 1.366(2) . ?
C6 H6 0.9300 . ?
C11 C12 1.345(2) . ?
C11 C10 1.397(2) . ?
C12 H12 0.9300 . ?
C8 N2 1.303(2) . ?
N2 H2A 0.8600 . ?
N2 H2B 0.8600 . ?
C10 H10 0.9300 . ?
C1 C2 1.487(2) . ?
C2 C3 1.368(2) . ?
C2 C7 1.377(2) . ?
C3 C4 1.362(2) . ?
C3 H3 0.9300 . ?
C4 C5 1.375(2) . ?
C4 H4 0.9300 . ?
C7 H7 0.9300 . ?
O1W H1W 0.8236 . ?
O1W H1W 0.8237 2_755 ?

loop_
_geom_torsion_atom_site_label_1
_geom_torsion_atom_site_label_2
_geom_torsion_atom_site_label_3
_geom_torsion_atom_site_label_4
_geom_torsion
_geom_torsion_site_symmetry_1
_geom_torsion_site_symmetry_2
_geom_torsion_site_symmetry_3
_geom_torsion_site_symmetry_4
_geom_torsion_publ_flag
C8 N1 C12 C11 -0.7(2) . . . . ?
C10 C11 C12 N1 -1.51(19) . . . . ?
C13 C11 C12 N1 177.74(12) . . . . ?
C12 N1 C8 N2 -179.18(12) . . . . ?
C12 N1 C8 C9 2.31(18) . . . . ?
C10 C9 C8 N2 179.93(13) . . . . ?
C10 C9 C8 N1 -1.6(2) . . . . ?
C8 C9 C10 C11 -0.6(2) . . . . ?
C12 C11 C10 C9 2.1(2) . . . . ?
C13 C11 C10 C9 -177.11(13) . . . . ?
O1 C1 C2 C3 -177.03(12) . . . . ?
O2 C1 C2 C3 3.68(18) . . . . ?
O1 C1 C2 C7 5.90(18) . . . . ?
O2 C1 C2 C7 -173.40(12) . . . . ?
C7 C2 C3 C4 1.5(2) . . . . ?
C1 C2 C3 C4 -175.64(12) . . . . ?
C2 C3 C4 C5 0.9(2) . . . . ?
C7 C6 C5 O3 179.04(11) . . . . ?
C7 C6 C5 C4 1.9(2) . . . . ?
C5 O3 C5 C6 136.88(14) 2_755 . . . ?
C5 O3 C5 C4 -46.01(11) 2_755 . . . ?
C3 C4 C5 C6 -2.7(2) . . . . ?
C3 C4 C5 O3 -179.74(12) . . . . ?
C5 C6 C7 C2 0.7(2) . . . . ?
C3 C2 C7 C6 -2.4(2) . . . . ?
C1 C2 C7 C6 174.72(12) . . . . ?
